data_7104723
loop_
_publ_author_name
'Fu, Wen-Fu'
'Li, Huifang-Jie'
'Wang, De-Hui'
'Zhou, Liang-Jun'
'Li, Li'
'Gan, Xin'
'Xu, Quan-Qing'
'Song, Hai-Bin'

_publ_section_title
;
 A novel Kolbe reaction pathway for a selective one- and two-electron
 reduction of azo compounds.
;
_journal_issue 37
_journal_name_full 'Chemical communications (Cambridge, England)'
_journal_page_first 5524
_journal_page_last 5526
_journal_paper_doi 10.1039/b906910k
_journal_volume 34
_journal_year 2009
_chemical_formula_sum 'C33 H40 N8 O10 Zn4'
_chemical_formula_weight 970.21
_chemical_name_systematic
;
?
;
_space_group_IT_number 14
_symmetry_cell_setting monoclinic
_symmetry_space_group_name_Hall '-P 2ybc'
_symmetry_space_group_name_H-M 'P 1 21/c 1'
_atom_sites_solution_hydrogens geom
_atom_sites_solution_primary direct
_atom_sites_solution_secondary difmap
_audit_creation_method SHELXL-97
_cell_angle_alpha 90.00
_cell_angle_beta 99.210(2)
_cell_angle_gamma 90.00
_cell_formula_units_Z 2
_cell_length_a 11.3500(16)
_cell_length_b 17.192(2)
_cell_length_c 10.0654(15)
_cell_measurement_reflns_used 2331
_cell_measurement_temperature 298(2)
_cell_measurement_theta_max 23.749
_cell_measurement_theta_min 2.368
_cell_volume 1938.7(5)
_computing_cell_refinement 'Bruker SMART'
_computing_data_collection 'Bruker SMART'
_computing_data_reduction 'Bruker SAINT'
_computing_molecular_graphics 'Bruker SHELXTL'
_computing_publication_material 'Bruker SHELXTL'
_computing_structure_refinement 'SHELXL-97 (Sheldrick, 1997)'
_computing_structure_solution 'SHELXS-97 (Sheldrick, 1990)'
_diffrn_ambient_temperature 298(2)
_diffrn_measured_fraction_theta_full 0.992
_diffrn_measured_fraction_theta_max 0.992
_diffrn_measurement_device_type 'CCD area detector'
_diffrn_measurement_method 'phi and omega scans'
_diffrn_radiation_monochromator graphite
_diffrn_radiation_source 'fine-focus sealed tube'
_diffrn_radiation_type MoK\a
_diffrn_radiation_wavelength 0.71073
_diffrn_reflns_av_R_equivalents 0.0327
_diffrn_reflns_av_sigmaI/netI 0.0437
_diffrn_reflns_limit_h_max 13
_diffrn_reflns_limit_h_min -13
_diffrn_reflns_limit_k_max 11
_diffrn_reflns_limit_k_min -20
_diffrn_reflns_limit_l_max 11
_diffrn_reflns_limit_l_min -11
_diffrn_reflns_number 9172
_diffrn_reflns_theta_full 25.00
_diffrn_reflns_theta_max 25.00
_diffrn_reflns_theta_min 1.82
_diffrn_standards_decay_% 0
_diffrn_standards_interval_count 0
_diffrn_standards_interval_time 0
_diffrn_standards_number 0
_exptl_absorpt_coefficient_mu 2.510
_exptl_absorpt_correction_T_max 0.6608
_exptl_absorpt_correction_T_min 0.3915
_exptl_absorpt_correction_type multi-scan
_exptl_absorpt_process_details sadabs
_exptl_crystal_density_diffrn 1.662
_exptl_crystal_density_method 'not measured'
_exptl_crystal_F_000 988
_exptl_crystal_size_max 0.46
_exptl_crystal_size_mid 0.31
_exptl_crystal_size_min 0.18
_refine_diff_density_max 0.743
_refine_diff_density_min -0.288
_refine_diff_density_rms 0.084
_refine_ls_extinction_method none
_refine_ls_goodness_of_fit_ref 1.043
_refine_ls_hydrogen_treatment constr
_refine_ls_matrix_type full
_refine_ls_number_parameters 278
_refine_ls_number_reflns 3397
_refine_ls_number_restraints 78
_refine_ls_restrained_S_all 1.049
_refine_ls_R_factor_all 0.0802
_refine_ls_R_factor_gt 0.0457
_refine_ls_shift/su_max 0.002
_refine_ls_shift/su_mean 0.000
_refine_ls_structure_factor_coef Fsqd
_refine_ls_weighting_details 'calc w=1/[\s^2^(Fo^2^)+(0.0598P)^2^+2.7443P] where P=(Fo^2^+2Fc^2^)/3'
_refine_ls_weighting_scheme calc
_refine_ls_wR_factor_gt 0.1106
_refine_ls_wR_factor_ref 0.1333
_reflns_number_gt 2298
_reflns_number_total 3397
_reflns_threshold_expression >2sigma(I)
_cod_data_source_file b906910k.txt
_cod_data_source_block 070628f
_cod_depositor_comments
;
The following automatic conversions were performed:
'_symmetry_cell_setting' value 'Monoclinic' changed to 'monoclinic'
according to '/home/saulius/struct/CIF-dictionaries/cif_core.dic'
dictionary named 'cif_core.dic' version 2.4.1 from 2010-06-29.

Automatic conversion script
Id: cif_fix_enum 1527 2010-12-29 10:47:43Z saulius 
;
_cod_original_sg_symbol_H-M P2(1)/c
_cod_database_code 7104723

loop_
_symmetry_equiv_pos_as_xyz
'x, y, z'
'-x, y+1/2, -z+1/2'
'-x, -y, -z'
'x, -y-1/2, z-1/2'

loop_
_atom_site_label
_atom_site_type_symbol
_atom_site_fract_x
_atom_site_fract_y
_atom_site_fract_z
_atom_site_U_iso_or_equiv
_atom_site_adp_type
_atom_site_occupancy
_atom_site_symmetry_multiplicity
_atom_site_calc_flag
_atom_site_refinement_flags
_atom_site_disorder_assembly
_atom_site_disorder_group
Zn1 Zn 0.75512(5) 0.05763(4) 0.37737(6) 0.0505(2) Uani 1 1 d . . .
Zn2 Zn 1.18118(5) 0.07741(4) 0.37679(7) 0.0530(2) Uani 1 1 d . . .
N1 N 0.8462(4) 0.1391(3) 0.5064(4) 0.0467(11) Uani 1 1 d . B .
N2 N 1.0097(4) 0.0879(2) 0.4196(4) 0.0448(10) Uani 1 1 d . B .
N3 N 0.9290(4) 0.0419(3) 0.3490(4) 0.0458(11) Uani 1 1 d . B .
N4 N 1.0886(4) -0.0024(3) 0.2471(4) 0.0497(11) Uani 1 1 d . B .
O1 O 0.7078(3) -0.0234(2) 0.4898(4) 0.0606(11) Uani 1 1 d . . .
H1A H 0.6736 -0.0580 0.4369 0.073 Uiso 0.50 1 d PR A 1
O2 O 0.6439(14) 0.1336(4) 0.2604(13) 0.091(3) Uani 0.74(5) 1 d PDU B 1
O3 O 0.6296(16) 0.0171(5) 0.1901(13) 0.106(3) Uani 0.74(5) 1 d PDU B 1
O4 O 1.273(3) 0.1378(9) 0.258(2) 0.072(3) Uani 0.46(8) 1 d PDU C 1
O5 O 1.241(3) 0.2099(11) 0.420(2) 0.105(3) Uani 0.46(8) 1 d PDU C 1
O2' O 0.607(3) 0.121(2) 0.2876(19) 0.089(10) Uani 0.26(5) 1 d PDU B 2
O3' O 0.666(3) 0.033(2) 0.166(2) 0.106(3) Uani 0.26(5) 1 d PDU B 2
O4' O 1.245(3) 0.1483(12) 0.2408(15) 0.072(3) Uani 0.54(8) 1 d PDU C 2
O5' O 1.269(3) 0.1988(13) 0.4358(12) 0.105(3) Uani 0.54(8) 1 d PDU C 2
C1 C 0.9652(5) 0.1387(3) 0.5046(5) 0.0446(12) Uani 1 1 d . . .
C2 C 1.0404(5) 0.1890(3) 0.5858(6) 0.0579(15) Uani 1 1 d . B .
H2A H 1.1220 0.1894 0.5838 0.070 Uiso 1 1 calc R . .
C3 C 0.9914(6) 0.2381(4) 0.6688(7) 0.0673(17) Uani 1 1 d . . .
H3A H 1.0409 0.2714 0.7253 0.081 Uiso 1 1 calc R B .
C4 C 0.8704(6) 0.2392(4) 0.6706(6) 0.0655(17) Uani 1 1 d . B .
H4A H 0.8379 0.2733 0.7266 0.079 Uiso 1 1 calc R . .
C5 C 0.7989(5) 0.1893(3) 0.5886(6) 0.0554(15) Uani 1 1 d . . .
C6 C 0.6658(5) 0.1865(4) 0.5805(7) 0.083(2) Uani 1 1 d . B .
H6A H 0.6407 0.1336 0.5871 0.124 Uiso 1 1 calc R . .
H6B H 0.6285 0.2081 0.4962 0.124 Uiso 1 1 calc R . .
H6C H 0.6431 0.2163 0.6531 0.124 Uiso 1 1 calc R . .
C7 C 0.9717(5) -0.0061(3) 0.2566(5) 0.0476(13) Uani 1 1 d . . .
C8 C 0.8927(6) -0.0549(3) 0.1758(6) 0.0561(15) Uani 1 1 d . B .
H8A H 0.8123 -0.0564 0.1842 0.067 Uiso 1 1 calc R . .
C9 C 0.9364(6) -0.1003(4) 0.0839(6) 0.0696(18) Uani 1 1 d . . .
H9A H 0.8857 -0.1337 0.0288 0.084 Uiso 1 1 calc R B .
C10 C 1.0559(7) -0.0969(4) 0.0724(6) 0.0697(18) Uani 1 1 d . B .
H10A H 1.0857 -0.1278 0.0097 0.084 Uiso 1 1 calc R . .
C11 C 1.1302(5) -0.0479(4) 0.1539(6) 0.0585(15) Uani 1 1 d . . .
C12 C 1.2601(6) -0.0412(4) 0.1484(7) 0.085(2) Uani 1 1 d . B .
H12A H 1.3040 -0.0414 0.2382 0.128 Uiso 1 1 calc R . .
H12B H 1.2752 0.0065 0.1043 0.128 Uiso 1 1 calc R . .
H12C H 1.2849 -0.0844 0.0991 0.128 Uiso 1 1 calc R . .
C13 C 0.5983(5) 0.0861(4) 0.1800(6) 0.0679(18) Uani 1 1 d D B .
C14 C 0.5023(6) 0.1099(4) 0.0655(6) 0.079(2) Uani 1 1 d D . .
H14A H 0.4956 0.0712 -0.0042 0.118 Uiso 1 1 calc R B .
H14B H 0.5227 0.1590 0.0301 0.118 Uiso 1 1 calc R . .
H14C H 0.4274 0.1144 0.0978 0.118 Uiso 1 1 calc R . .
C15 C 1.2879(4) 0.1995(3) 0.3193(5) 0.0657(17) Uani 1 1 d D C .
C16 C 1.3625(6) 0.2626(4) 0.2721(6) 0.078(2) Uani 1 1 d D . .
H16A H 1.3486 0.3105 0.3159 0.117 Uiso 1 1 calc R C .
H16D H 1.3413 0.2687 0.1765 0.117 Uiso 1 1 calc R . .
H16B H 1.4453 0.2489 0.2938 0.117 Uiso 1 1 calc R . .
C17 C 0.5871(10) -0.0540(8) 0.4584(15) 0.081(4) Uani 0.50 1 d P D 2
H17A H 0.5338 -0.0134 0.4210 0.122 Uiso 0.50 1 calc PR D 2
H17B H 0.5624 -0.0734 0.5391 0.122 Uiso 0.50 1 calc PR D 2
H17C H 0.5852 -0.0956 0.3943 0.122 Uiso 0.50 1 calc PR D 2

loop_
_atom_site_aniso_label
_atom_site_aniso_U_11
_atom_site_aniso_U_22
_atom_site_aniso_U_33
_atom_site_aniso_U_23
_atom_site_aniso_U_13
_atom_site_aniso_U_12
Zn1 0.0374(4) 0.0603(4) 0.0514(4) 0.0018(3) -0.0001(3) -0.0019(3)
Zn2 0.0396(4) 0.0678(5) 0.0514(4) 0.0072(3) 0.0069(3) -0.0027(3)
N1 0.039(2) 0.055(3) 0.044(3) 0.000(2) 0.000(2) 0.000(2)
N2 0.036(2) 0.053(3) 0.045(3) -0.002(2) 0.004(2) -0.006(2)
N3 0.039(2) 0.056(3) 0.041(3) -0.003(2) 0.002(2) -0.004(2)
N4 0.046(3) 0.060(3) 0.044(3) 0.006(2) 0.010(2) 0.003(2)
O1 0.034(2) 0.079(3) 0.066(3) 0.017(2) -0.0001(18) -0.0061(19)
O2 0.076(6) 0.102(5) 0.086(6) 0.030(5) -0.022(4) -0.020(4)
O3 0.097(5) 0.125(5) 0.089(4) 0.004(4) -0.009(4) 0.030(4)
O4 0.067(5) 0.076(4) 0.069(4) 0.008(3) 0.002(4) -0.013(4)
O5 0.115(6) 0.121(5) 0.088(4) 0.004(3) 0.038(4) -0.015(4)
O2' 0.078(12) 0.091(13) 0.094(12) -0.009(9) 0.004(8) 0.001(8)
O3' 0.097(5) 0.125(5) 0.089(4) 0.004(4) -0.009(4) 0.030(4)
O4' 0.067(5) 0.076(4) 0.069(4) 0.008(3) 0.002(4) -0.013(4)
O5' 0.115(6) 0.121(5) 0.088(4) 0.004(3) 0.038(4) -0.015(4)
C1 0.046(3) 0.047(3) 0.039(3) 0.005(2) 0.003(2) -0.001(3)
C2 0.050(3) 0.066(4) 0.055(4) -0.004(3) 0.001(3) -0.009(3)
C3 0.065(4) 0.065(4) 0.069(4) -0.016(3) 0.000(3) -0.007(3)
C4 0.070(4) 0.068(4) 0.058(4) -0.012(3) 0.009(3) 0.001(3)
C5 0.056(4) 0.055(4) 0.057(4) 0.004(3) 0.013(3) 0.012(3)
C6 0.051(4) 0.104(6) 0.095(5) -0.024(4) 0.018(4) 0.017(4)
C7 0.049(3) 0.050(3) 0.043(3) 0.003(3) 0.004(3) 0.002(3)
C8 0.060(4) 0.054(3) 0.052(4) -0.008(3) 0.003(3) -0.001(3)
C9 0.080(5) 0.068(4) 0.057(4) -0.010(3) 0.000(3) -0.004(4)
C10 0.089(5) 0.068(4) 0.055(4) -0.012(3) 0.020(4) 0.009(4)
C11 0.062(4) 0.064(4) 0.051(4) 0.005(3) 0.013(3) 0.013(3)
C12 0.077(5) 0.103(6) 0.082(5) 0.000(4) 0.034(4) 0.019(4)
C13 0.065(4) 0.084(5) 0.054(4) 0.006(4) 0.007(3) 0.006(4)
C14 0.061(4) 0.104(5) 0.064(4) 0.007(4) -0.014(3) 0.006(4)
C15 0.061(4) 0.083(5) 0.054(4) 0.011(4) 0.010(3) -0.004(4)
C16 0.079(5) 0.082(5) 0.072(5) 0.007(4) 0.009(4) -0.021(4)
C17 0.034(6) 0.095(10) 0.108(12) 0.026(9) -0.013(7) -0.007(7)

loop_
_atom_type_symbol
_atom_type_description
_atom_type_scat_dispersion_real
_atom_type_scat_dispersion_imag
_atom_type_scat_source
C C 0.0033 0.0016 'International Tables Vol C Tables 4.2.6.8 and 6.1.1.4'
H H 0.0000 0.0000 'International Tables Vol C Tables 4.2.6.8 and 6.1.1.4'
N N 0.0061 0.0033 'International Tables Vol C Tables 4.2.6.8 and 6.1.1.4'
O O 0.0106 0.0060 'International Tables Vol C Tables 4.2.6.8 and 6.1.1.4'
Zn Zn 0.2839 1.4301 'International Tables Vol C Tables 4.2.6.8 and 6.1.1.4'

loop_
_geom_angle_atom_site_label_1
_geom_angle_atom_site_label_2
_geom_angle_atom_site_label_3
_geom_angle
_geom_angle_site_symmetry_1
_geom_angle_site_symmetry_3
_geom_angle_publ_flag
O1 Zn1 O2 126.4(6) . . ?
O1 Zn1 N3 110.51(16) . . ?
O2 Zn1 N3 121.4(6) . . ?
O1 Zn1 N1 106.21(17) . . ?
O2 Zn1 N1 97.4(2) . . ?
N3 Zn1 N1 77.43(17) . . ?
O1 Zn1 O2' 110.6(15) . . ?
O2 Zn1 O2' 16.0(10) . . ?
N3 Zn1 O2' 137.2(14) . . ?
N1 Zn1 O2' 101.8(8) . . ?
O1 Zn1 O3' 107.2(14) . . ?
O2 Zn1 O3' 55.4(4) . . ?
N3 Zn1 O3' 98.1(9) . . ?
N1 Zn1 O3' 145.6(13) . . ?
O2' Zn1 O3' 58.5(2) . . ?
O1 Zn1 O3 93.9(5) . . ?
O2 Zn1 O3 58.3(2) . . ?
N3 Zn1 O3 109.3(5) . . ?
N1 Zn1 O3 155.2(3) . . ?
O2' Zn1 O3 56.5(5) . . ?
O3' Zn1 O3 14.7(10) . . ?
O1 Zn1 C13 112.31(15) . . ?
O2 Zn1 C13 28.71(19) . . ?
N3 Zn1 C13 119.57(15) . . ?
N1 Zn1 C13 126.02(18) . . ?
O2' Zn1 C13 29.4(2) . . ?
O3' Zn1 C13 29.0(2) . . ?
O3 Zn1 C13 29.60(17) . . ?
O1 Zn2 O4 108.8(11) 3_756 . ?
O1 Zn2 O4' 119.4(10) 3_756 . ?
O4 Zn2 O4' 10.7(9) . . ?
O1 Zn2 N4 109.33(18) 3_756 . ?
O4 Zn2 N4 103.2(5) . . ?
O4' Zn2 N4 99.9(3) . . ?
O1 Zn2 N2 115.42(16) 3_756 . ?
O4 Zn2 N2 132.7(11) . . ?
O4' Zn2 N2 122.2(10) . . ?
N4 Zn2 N2 77.82(17) . . ?
O1 Zn2 O5' 92.7(8) 3_756 . ?
O4 Zn2 O5' 56.6(3) . . ?
O4' Zn2 O5' 57.3(2) . . ?
N4 Zn2 O5' 154.7(5) . . ?
N2 Zn2 O5' 104.2(7) . . ?
O1 Zn2 O5 101.3(9) 3_756 . ?
O4 Zn2 O5 57.0(2) . . ?
O4' Zn2 O5 55.6(3) . . ?
N4 Zn2 O5 148.0(8) . . ?
N2 Zn2 O5 97.4(6) . . ?
O5' Zn2 O5 9.2(8) . . ?
O1 Zn2 C15 105.95(14) 3_756 . ?
O4 Zn2 C15 28.3(2) . . ?
O4' Zn2 C15 28.7(2) . . ?
N4 Zn2 C15 128.30(17) . . ?
N2 Zn2 C15 118.36(15) . . ?
O5' Zn2 C15 28.71(17) . . ?
O5 Zn2 C15 28.68(17) . . ?
C1 N1 C5 120.1(5) . . ?
C1 N1 Zn1 112.8(3) . . ?
C5 N1 Zn1 127.1(4) . . ?
N3 N2 C1 114.9(4) . . ?
N3 N2 Zn2 115.4(3) . . ?
C1 N2 Zn2 129.6(3) . . ?
N2 N3 C7 115.3(4) . . ?
N2 N3 Zn1 116.3(3) . . ?
C7 N3 Zn1 128.1(3) . . ?
C7 N4 C11 118.3(5) . . ?
C7 N4 Zn2 113.3(3) . . ?
C11 N4 Zn2 128.3(4) . . ?
C17 O1 Zn1 118.4(6) . . ?
C17 O1 Zn2 117.7(6) . 3_756 ?
Zn1 O1 Zn2 123.06(18) . 3_756 ?
C17 O1 H1A 44.8 . . ?
Zn1 O1 H1A 106.4 . . ?
Zn2 O1 H1A 106.3 3_756 . ?
C13 O2 Zn1 96.5(5) . . ?
C13 O3 Zn1 84.8(5) . . ?
C15 O4 Zn2 101.0(8) . . ?
C15 O5 Zn2 82.0(7) . . ?
C13 O2' Zn1 94.1(9) . . ?
C13 O3' Zn1 87.1(8) . . ?
C15 O4' Zn2 98.2(8) . . ?
C15 O5' Zn2 84.2(7) . . ?
N1 C1 N2 118.6(5) . . ?
N1 C1 C2 120.7(5) . . ?
N2 C1 C2 120.6(5) . . ?
C3 C2 C1 118.2(5) . . ?
C3 C2 H2A 120.9 . . ?
C1 C2 H2A 120.9 . . ?
C2 C3 C4 121.4(6) . . ?
C2 C3 H3A 119.3 . . ?
C4 C3 H3A 119.3 . . ?
C5 C4 C3 118.8(6) . . ?
C5 C4 H4A 120.6 . . ?
C3 C4 H4A 120.6 . . ?
N1 C5 C4 120.7(5) . . ?
N1 C5 C6 116.0(5) . . ?
C4 C5 C6 123.2(6) . . ?
C5 C6 H6A 109.5 . . ?
C5 C6 H6B 109.5 . . ?
H6A C6 H6B 109.5 . . ?
C5 C6 H6C 109.5 . . ?
H6A C6 H6C 109.5 . . ?
H6B C6 H6C 109.5 . . ?
N4 C7 N3 118.2(5) . . ?
N4 C7 C8 122.5(5) . . ?
N3 C7 C8 119.2(5) . . ?
C9 C8 C7 118.1(6) . . ?
C9 C8 H8A 120.9 . . ?
C7 C8 H8A 120.9 . . ?
C8 C9 C10 120.1(6) . . ?
C8 C9 H9A 120.0 . . ?
C10 C9 H9A 120.0 . . ?
C11 C10 C9 119.7(6) . . ?
C11 C10 H10A 120.1 . . ?
C9 C10 H10A 120.1 . . ?
N4 C11 C10 121.2(6) . . ?
N4 C11 C12 115.8(6) . . ?
C10 C11 C12 123.0(6) . . ?
C11 C12 H12A 109.5 . . ?
C11 C12 H12B 109.5 . . ?
H12A C12 H12B 109.5 . . ?
C11 C12 H12C 109.5 . . ?
H12A C12 H12C 109.5 . . ?
H12B C12 H12C 109.5 . . ?
O2 C13 O3' 111.9(12) . . ?
O2 C13 O2' 27.3(18) . . ?
O3' C13 O2' 120.3(8) . . ?
O2 C13 O3 120.4(7) . . ?
O3' C13 O3 27.4(18) . . ?
O2' C13 O3 114.5(13) . . ?
O2 C13 C14 120.6(6) . . ?
O3' C13 C14 120.6(7) . . ?
O2' C13 C14 119.1(7) . . ?
O3 C13 C14 119.0(6) . . ?
O2 C13 Zn1 54.8(4) . . ?
O3' C13 Zn1 63.9(8) . . ?
O2' C13 Zn1 56.5(7) . . ?
O3 C13 Zn1 65.6(4) . . ?
C14 C13 Zn1 175.3(4) . . ?
C13 C14 H14A 109.5 . . ?
C13 C14 H14B 109.5 . . ?
H14A C14 H14B 109.5 . . ?
C13 C14 H14C 109.5 . . ?
H14A C14 H14C 109.5 . . ?
H14B C14 H14C 109.5 . . ?
O5' C15 O4 116.2(11) . . ?
O5' C15 O5 18.0(15) . . ?
O4 C15 O5 119.8(7) . . ?
O5' C15 O4' 119.7(7) . . ?
O4 C15 O4' 17.8(15) . . ?
O5 C15 O4' 117.0(11) . . ?
O5' C15 C16 120.3(7) . . ?
O4 C15 C16 120.4(7) . . ?
O5 C15 C16 119.8(7) . . ?
O4' C15 C16 120.0(6) . . ?
O5' C15 Zn2 67.1(6) . . ?
O4 C15 Zn2 50.6(6) . . ?
O5 C15 Zn2 69.3(7) . . ?
O4' C15 Zn2 53.1(6) . . ?
C16 C15 Zn2 170.3(3) . . ?
C15 C16 H16A 109.5 . . ?
C15 C16 H16D 109.5 . . ?
H16A C16 H16D 109.5 . . ?
C15 C16 H16B 109.5 . . ?
H16A C16 H16B 109.5 . . ?
H16D C16 H16B 109.5 . . ?
O1 C17 H1A 35.1 . . ?
O1 C17 H17A 109.5 . . ?
O1 C17 H17B 109.5 . . ?
H17A C17 H17B 109.5 . . ?
O1 C17 H17C 109.5 . . ?
H17A C17 H17C 109.5 . . ?
H17B C17 H17C 109.5 . . ?

loop_
_geom_bond_atom_site_label_1
_geom_bond_atom_site_label_2
_geom_bond_distance
_geom_bond_site_symmetry_2
_geom_bond_publ_flag
Zn1 O1 1.925(4) . ?
Zn1 O2 2.052(7) . ?
Zn1 N3 2.056(4) . ?
Zn1 N1 2.070(4) . ?
Zn1 O2' 2.085(15) . ?
Zn1 O3' 2.243(15) . ?
Zn1 O3 2.282(8) . ?
Zn1 C13 2.494(6) . ?
Zn2 O1 1.927(4) 3_756 ?
Zn2 O4 1.998(12) . ?
Zn2 O4' 2.049(12) . ?
Zn2 N4 2.061(5) . ?
Zn2 N2 2.067(4) . ?
Zn2 O5' 2.348(12) . ?
Zn2 O5 2.396(13) . ?
Zn2 C15 2.537(6) . ?
N1 C1 1.353(6) . ?
N1 C5 1.363(7) . ?
N2 N3 1.328(6) . ?
N2 C1 1.374(6) . ?
N3 C7 1.388(6) . ?
N4 C7 1.347(6) . ?
N4 C11 1.363(7) . ?
O1 C17 1.455(11) . ?
O1 Zn2 1.927(4) 3_756 ?
O1 H1A 0.8500 . ?
O2 C13 1.206(7) . ?
O3 C13 1.237(7) . ?
O4 C15 1.227(8) . ?
O5 C15 1.229(8) . ?
O2' C13 1.229(8) . ?
O3' C13 1.212(8) . ?
O4' C15 1.230(7) . ?
O5' C15 1.225(7) . ?
C1 C2 1.386(7) . ?
C2 C3 1.367(8) . ?
C2 H2A 0.9300 . ?
C3 C4 1.377(8) . ?
C3 H3A 0.9300 . ?
C4 C5 1.365(8) . ?
C4 H4A 0.9300 . ?
C5 C6 1.500(8) . ?
C6 H6A 0.9600 . ?
C6 H6B 0.9600 . ?
C6 H6C 0.9600 . ?
C7 C8 1.391(7) . ?
C8 C9 1.364(8) . ?
C8 H8A 0.9300 . ?
C9 C10 1.380(9) . ?
C9 H9A 0.9300 . ?
C10 C11 1.369(9) . ?
C10 H10A 0.9300 . ?
C11 C12 1.489(8) . ?
C12 H12A 0.9600 . ?
C12 H12B 0.9600 . ?
C12 H12C 0.9600 . ?
C13 C14 1.510(8) . ?
C14 H14A 0.9600 . ?
C14 H14B 0.9600 . ?
C14 H14C 0.9600 . ?
C15 C16 1.498(8) . ?
C16 H16A 0.9600 . ?
C16 H16D 0.9600 . ?
C16 H16B 0.9600 . ?
C17 H1A 1.0409 . ?
C17 H17A 0.9600 . ?
C17 H17B 0.9600 . ?
C17 H17C 0.9600 . ?

loop_
_geom_torsion_atom_site_label_1
_geom_torsion_atom_site_label_2
_geom_torsion_atom_site_label_3
_geom_torsion_atom_site_label_4
_geom_torsion
_geom_torsion_site_symmetry_1
_geom_torsion_site_symmetry_2
_geom_torsion_site_symmetry_3
_geom_torsion_site_symmetry_4
_geom_torsion_publ_flag
O1 Zn1 N1 C1 107.8(3) . . . . ?
O2 Zn1 N1 C1 -120.8(7) . . . . ?
N3 Zn1 N1 C1 -0.2(3) . . . . ?
O2' Zn1 N1 C1 -136.4(14) . . . . ?
O3' Zn1 N1 C1 -86.2(13) . . . . ?
O3 Zn1 N1 C1 -109.3(14) . . . . ?
C13 Zn1 N1 C1 -117.8(3) . . . . ?
O1 Zn1 N1 C5 -71.7(4) . . . . ?
O2 Zn1 N1 C5 59.7(7) . . . . ?
N3 Zn1 N1 C5 -179.7(5) . . . . ?
O2' Zn1 N1 C5 44.1(14) . . . . ?
O3' Zn1 N1 C5 94.3(13) . . . . ?
O3 Zn1 N1 C5 71.3(14) . . . . ?
C13 Zn1 N1 C5 62.7(5) . . . . ?
O1 Zn2 N2 N3 -105.7(4) 3_756 . . . ?
O4 Zn2 N2 N3 96.9(7) . . . . ?
O4' Zn2 N2 N3 94.2(4) . . . . ?
N4 Zn2 N2 N3 0.1(3) . . . . ?
O5' Zn2 N2 N3 154.3(6) . . . . ?
O5 Zn2 N2 N3 148.0(8) . . . . ?
C15 Zn2 N2 N3 127.3(3) . . . . ?
O1 Zn2 N2 C1 78.7(5) 3_756 . . . ?
O4 Zn2 N2 C1 -78.7(8) . . . . ?
O4' Zn2 N2 C1 -81.4(5) . . . . ?
N4 Zn2 N2 C1 -175.5(5) . . . . ?
O5' Zn2 N2 C1 -21.4(7) . . . . ?
O5 Zn2 N2 C1 -27.6(8) . . . . ?
C15 Zn2 N2 C1 -48.4(5) . . . . ?
C1 N2 N3 C7 176.0(4) . . . . ?
Zn2 N2 N3 C7 -0.3(6) . . . . ?
C1 N2 N3 Zn1 1.5(6) . . . . ?
Zn2 N2 N3 Zn1 -174.86(18) . . . . ?
O1 Zn1 N3 N2 -103.5(4) . . . . ?
O2 Zn1 N3 N2 90.4(4) . . . . ?
N1 Zn1 N3 N2 -0.7(3) . . . . ?
O2' Zn1 N3 N2 93.2(11) . . . . ?
O3' Zn1 N3 N2 144.7(12) . . . . ?
O3 Zn1 N3 N2 154.5(5) . . . . ?
C13 Zn1 N3 N2 123.8(4) . . . . ?
O1 Zn1 N3 C7 82.8(4) . . . . ?
O2 Zn1 N3 C7 -83.3(5) . . . . ?
N1 Zn1 N3 C7 -174.4(5) . . . . ?
O2' Zn1 N3 C7 -80.5(11) . . . . ?
O3' Zn1 N3 C7 -29.1(12) . . . . ?
O3 Zn1 N3 C7 -19.3(6) . . . . ?
C13 Zn1 N3 C7 -49.9(5) . . . . ?
O1 Zn2 N4 C7 113.0(4) 3_756 . . . ?
O4 Zn2 N4 C7 -131.4(11) . . . . ?
O4' Zn2 N4 C7 -121.0(11) . . . . ?
N2 Zn2 N4 C7 0.0(3) . . . . ?
O5' Zn2 N4 C7 -97.5(18) . . . . ?
O5 Zn2 N4 C7 -84.4(10) . . . . ?
C15 Zn2 N4 C7 -116.6(3) . . . . ?
O1 Zn2 N4 C11 -69.3(5) 3_756 . . . ?
O4 Zn2 N4 C11 46.4(12) . . . . ?
O4' Zn2 N4 C11 56.8(11) . . . . ?
N2 Zn2 N4 C11 177.8(5) . . . . ?
O5' Zn2 N4 C11 80.2(18) . . . . ?
O5 Zn2 N4 C11 93.4(10) . . . . ?
C15 Zn2 N4 C11 61.1(5) . . . . ?
O2 Zn1 O1 C17 23.4(9) . . . . ?
N3 Zn1 O1 C17 -141.8(8) . . . . ?
N1 Zn1 O1 C17 135.9(8) . . . . ?
O2' Zn1 O1 C17 26.2(9) . . . . ?
O3' Zn1 O1 C17 -35.9(9) . . . . ?
O3 Zn1 O1 C17 -29.4(9) . . . . ?
C13 Zn1 O1 C17 -5.5(8) . . . . ?
O2 Zn1 O1 Zn2 -166.8(4) . . . 3_756 ?
N3 Zn1 O1 Zn2 28.0(3) . . . 3_756 ?
N1 Zn1 O1 Zn2 -54.3(3) . . . 3_756 ?
O2' Zn1 O1 Zn2 -164.0(4) . . . 3_756 ?
O3' Zn1 O1 Zn2 133.9(5) . . . 3_756 ?
O3 Zn1 O1 Zn2 140.3(4) . . . 3_756 ?
C13 Zn1 O1 Zn2 164.3(2) . . . 3_756 ?
O1 Zn1 O2 C13 -68.5(13) . . . . ?
N3 Zn1 O2 C13 95.2(10) . . . . ?
N1 Zn1 O2 C13 175.0(10) . . . . ?
O2' Zn1 O2 C13 -77.9(16) . . . . ?
O3' Zn1 O2 C13 17.9(11) . . . . ?
O3 Zn1 O2 C13 0.6(2) . . . . ?
O1 Zn1 O3 C13 130.5(10) . . . . ?
O2 Zn1 O3 C13 -0.6(2) . . . . ?
N3 Zn1 O3 C13 -116.2(9) . . . . ?
N1 Zn1 O3 C13 -14(2) . . . . ?
O2' Zn1 O3 C13 18.3(12) . . . . ?
O3' Zn1 O3 C13 -74.6(11) . . . . ?
O1 Zn2 O4 C15 -89(2) 3_756 . . . ?
O4' Zn2 O4 C15 82(2) . . . . ?
N4 Zn2 O4 C15 155.1(18) . . . . ?
N2 Zn2 O4 C15 70(2) . . . . ?
O5' Zn2 O4 C15 -8.3(10) . . . . ?
O5 Zn2 O4 C15 2.6(3) . . . . ?
O1 Zn2 O5 C15 102.6(17) 3_756 . . . ?
O4 Zn2 O5 C15 -2.6(3) . . . . ?
O4' Zn2 O5 C15 -15.4(9) . . . . ?
N4 Zn2 O5 C15 -61(2) . . . . ?
N2 Zn2 O5 C15 -139.5(16) . . . . ?
O5' Zn2 O5 C15 81.7(16) . . . . ?
O1 Zn1 O2' C13 -99(3) . . . . ?
O2 Zn1 O2' C13 72.9(12) . . . . ?
N3 Zn1 O2' C13 64(3) . . . . ?
N1 Zn1 O2' C13 148(2) . . . . ?
O3' Zn1 O2' C13 -1.0(3) . . . . ?
O3 Zn1 O2' C13 -18.3(12) . . . . ?
O1 Zn1 O3' C13 105(2) . . . . ?
O2 Zn1 O3' C13 -17.7(11) . . . . ?
N3 Zn1 O3' C13 -140(2) . . . . ?
N1 Zn1 O3' C13 -61(4) . . . . ?
O2' Zn1 O3' C13 1.0(3) . . . . ?
O3 Zn1 O3' C13 78.8(14) . . . . ?
O1 Zn2 O4' C15 -68(2) 3_756 . . . ?
O4 Zn2 O4' C15 -78(2) . . . . ?
N4 Zn2 O4' C15 172.9(17) . . . . ?
N2 Zn2 O4' C15 91.1(19) . . . . ?
O5' Zn2 O4' C15 4.5(3) . . . . ?
O5 Zn2 O4' C15 15.4(9) . . . . ?
O1 Zn2 O5' C15 119.1(16) 3_756 . . . ?
O4 Zn2 O5' C15 8.2(10) . . . . ?
O4' Zn2 O5' C15 -4.5(3) . . . . ?
N4 Zn2 O5' C15 -32(3) . . . . ?
N2 Zn2 O5' C15 -123.8(15) . . . . ?
O5 Zn2 O5' C15 -81.4(16) . . . . ?
C5 N1 C1 N2 -179.4(5) . . . . ?
Zn1 N1 C1 N2 1.1(6) . . . . ?
C5 N1 C1 C2 0.1(7) . . . . ?
Zn1 N1 C1 C2 -179.4(4) . . . . ?
N3 N2 C1 N1 -1.7(7) . . . . ?
Zn2 N2 C1 N1 173.9(3) . . . . ?
N3 N2 C1 C2 178.8(5) . . . . ?
Zn2 N2 C1 C2 -5.5(7) . . . . ?
N1 C1 C2 C3 0.9(8) . . . . ?
N2 C1 C2 C3 -179.7(5) . . . . ?
C1 C2 C3 C4 -1.4(9) . . . . ?
C2 C3 C4 C5 0.9(10) . . . . ?
C1 N1 C5 C4 -0.6(8) . . . . ?
Zn1 N1 C5 C4 178.8(4) . . . . ?
C1 N1 C5 C6 178.4(5) . . . . ?
Zn1 N1 C5 C6 -2.2(7) . . . . ?
C3 C4 C5 N1 0.1(9) . . . . ?
C3 C4 C5 C6 -178.8(6) . . . . ?
C11 N4 C7 N3 -178.2(5) . . . . ?
Zn2 N4 C7 N3 -0.2(6) . . . . ?
C11 N4 C7 C8 0.4(8) . . . . ?
Zn2 N4 C7 C8 178.4(4) . . . . ?
N2 N3 C7 N4 0.4(7) . . . . ?
Zn1 N3 C7 N4 174.1(4) . . . . ?
N2 N3 C7 C8 -178.3(5) . . . . ?
Zn1 N3 C7 C8 -4.5(7) . . . . ?
N4 C7 C8 C9 0.1(9) . . . . ?
N3 C7 C8 C9 178.7(5) . . . . ?
C7 C8 C9 C10 -0.4(9) . . . . ?
C8 C9 C10 C11 0.1(10) . . . . ?
C7 N4 C11 C10 -0.7(8) . . . . ?
Zn2 N4 C11 C10 -178.3(4) . . . . ?
C7 N4 C11 C12 -179.9(5) . . . . ?
Zn2 N4 C11 C12 2.5(7) . . . . ?
C9 C10 C11 N4 0.4(10) . . . . ?
C9 C10 C11 C12 179.6(6) . . . . ?
Zn1 O2 C13 O3' -30.3(18) . . . . ?
Zn1 O2 C13 O2' 84(2) . . . . ?
Zn1 O2 C13 O3 -1.2(4) . . . . ?
Zn1 O2 C13 C14 178.8(4) . . . . ?
Zn1 O3' C13 O2 27.3(16) . . . . ?
Zn1 O3' C13 O2' -1.7(5) . . . . ?
Zn1 O3' C13 O3 -87.0(19) . . . . ?
Zn1 O3' C13 C14 178.2(4) . . . . ?
Zn1 O2' C13 O2 -77.1(17) . . . . ?
Zn1 O2' C13 O3' 1.9(6) . . . . ?
Zn1 O2' C13 O3 32.2(19) . . . . ?
Zn1 O2' C13 C14 -178.1(4) . . . . ?
Zn1 O3 C13 O2 1.0(4) . . . . ?
Zn1 O3 C13 O3' 79.8(18) . . . . ?
Zn1 O3 C13 O2' -29.2(18) . . . . ?
Zn1 O3 C13 C14 -178.9(3) . . . . ?
O1 Zn1 C13 O2 126.0(12) . . . . ?
N3 Zn1 C13 O2 -102.1(12) . . . . ?
N1 Zn1 C13 O2 -6.2(12) . . . . ?
O2' Zn1 C13 O2 33(2) . . . . ?
O3' Zn1 C13 O2 -149(2) . . . . ?
O3 Zn1 C13 O2 -178.9(4) . . . . ?
O1 Zn1 C13 O3' -85(3) . . . . ?
O2 Zn1 C13 O3' 149(2) . . . . ?
N3 Zn1 C13 O3' 47(3) . . . . ?
N1 Zn1 C13 O3' 142(3) . . . . ?
O2' Zn1 C13 O3' -178.2(5) . . . . ?
O3 Zn1 C13 O3' -30(2) . . . . ?
O1 Zn1 C13 O2' 93(3) . . . . ?
O2 Zn1 C13 O2' -33(2) . . . . ?
N3 Zn1 C13 O2' -135(3) . . . . ?
N1 Zn1 C13 O2' -39(3) . . . . ?
O3' Zn1 C13 O2' 178.2(5) . . . . ?
O3 Zn1 C13 O2' 148(2) . . . . ?
O1 Zn1 C13 O3 -55.1(12) . . . . ?
O2 Zn1 C13 O3 178.9(4) . . . . ?
N3 Zn1 C13 O3 76.8(12) . . . . ?
N1 Zn1 C13 O3 172.7(12) . . . . ?
O2' Zn1 C13 O3 -148(2) . . . . ?
O3' Zn1 C13 O3 30(2) . . . . ?
O1 Zn1 C13 C14 114(4) . . . . ?
O2 Zn1 C13 C14 -12(4) . . . . ?
N3 Zn1 C13 C14 -114(4) . . . . ?
N1 Zn1 C13 C14 -19(4) . . . . ?
O2' Zn1 C13 C14 21(5) . . . . ?
O3' Zn1 C13 C14 -161(4) . . . . ?
O3 Zn1 C13 C14 169(4) . . . . ?
Zn2 O5' C15 O4 -12.5(15) . . . . ?
Zn2 O5' C15 O5 94(3) . . . . ?
Zn2 O5' C15 O4' 7.3(5) . . . . ?
Zn2 O5' C15 C16 -172.8(4) . . . . ?
Zn2 O4 C15 O5' 15.0(18) . . . . ?
Zn2 O4 C15 O5 -5.0(6) . . . . ?
Zn2 O4 C15 O4' -91(3) . . . . ?
Zn2 O4 C15 C16 175.3(5) . . . . ?
Zn2 O5 C15 O5' -79(3) . . . . ?
Zn2 O5 C15 O4 4.1(5) . . . . ?
Zn2 O5 C15 O4' 24.1(15) . . . . ?
Zn2 O5 C15 C16 -176.1(5) . . . . ?
Zn2 O4' C15 O5' -8.4(5) . . . . ?
Zn2 O4' C15 O4 75(3) . . . . ?
Zn2 O4' C15 O5 -28.6(17) . . . . ?
Zn2 O4' C15 C16 171.7(4) . . . . ?
O1 Zn2 C15 O5' -65.2(18) 3_756 . . . ?
O4 Zn2 C15 O5' -165.4(18) . . . . ?
O4' Zn2 C15 O5' 172.1(5) . . . . ?
N4 Zn2 C15 O5' 163.1(19) . . . . ?
N2 Zn2 C15 O5' 66.2(19) . . . . ?
O5 Zn2 C15 O5' 19.2(16) . . . . ?
O1 Zn2 C15 O4 100(2) 3_756 . . . ?
O4' Zn2 C15 O4 -22.5(18) . . . . ?
N4 Zn2 C15 O4 -31(2) . . . . ?
N2 Zn2 C15 O4 -128(2) . . . . ?
O5' Zn2 C15 O4 165.4(18) . . . . ?
O5 Zn2 C15 O4 -175.4(6) . . . . ?
O1 Zn2 C15 O5 -84(2) 3_756 . . . ?
O4 Zn2 C15 O5 175.4(6) . . . . ?
O4' Zn2 C15 O5 152.9(17) . . . . ?
N4 Zn2 C15 O5 144(2) . . . . ?
N2 Zn2 C15 O5 47(2) . . . . ?
O5' Zn2 C15 O5 -19.2(16) . . . . ?
O1 Zn2 C15 O4' 123(2) 3_756 . . . ?
O4 Zn2 C15 O4' 22.5(18) . . . . ?
N4 Zn2 C15 O4' -9(2) . . . . ?
N2 Zn2 C15 O4' -106(2) . . . . ?
O5' Zn2 C15 O4' -172.1(5) . . . . ?
O5 Zn2 C15 O4' -152.9(17) . . . . ?
O1 Zn2 C15 C16 75.3(18) 3_756 . . . ?
O4 Zn2 C15 C16 -25(3) . . . . ?
O4' Zn2 C15 C16 -47(3) . . . . ?
N4 Zn2 C15 C16 -56.3(17) . . . . ?
N2 Zn2 C15 C16 -153.2(17) . . . . ?
O5' Zn2 C15 C16 141(3) . . . . ?
O5 Zn2 C15 C16 160(3) . . . . ?
